data_4086450
loop_
_publ_author_name
'Magnuson, Kevin W.'
'Oshiro, Shelly M.'
'Gurr, Joshua R.'
'Yoshida, Wesley Y.'
'Gembicky, Milan'
'Rheingold, Arnold L.'
'Hughes, Russell P.'
'Cain, Matthew F.'

_publ_contact_author_name
;
;
_publ_section_title
;
 Streamlined Preparation and Coordination Chemistry of Hybrid
 Phosphine--Phosphaalkene Ligands
;
_journal_issue 6
_journal_name_full Organometallics
_journal_page_first 855
_journal_page_last 859
_journal_paper_doi 10.1021/acs.organomet.6b00101
_journal_volume 35
_journal_year 2016
_chemical_absolute_configuration ad
_chemical_formula_moiety 'C32 H42 Cl2 P2 Pt'
_chemical_formula_sum 'C32 H43 Cl2 P2 Pt'
_chemical_formula_weight 755.59
_space_group_crystal_system orthorhombic
_space_group_IT_number 29
_space_group_name_Hall 'P 2c -2ac'
_space_group_name_H-M_alt 'P c a 21'
_symmetry_space_group_name_Hall 'P 2c -2ac'
_symmetry_space_group_name_H-M 'P c a 21'
_atom_sites_solution_hydrogens geom
_audit_creation_date 2015-12-11
_audit_creation_method
;
Olex2 1.2
(compiled 2015.09.30 svn.r3233 for OlexSys, GUI svn.r5103)
;
_cell_angle_alpha 90
_cell_angle_beta 90
_cell_angle_gamma 90
_cell_formula_units_Z 4
_cell_length_a 12.2583(18)
_cell_length_b 14.976(2)
_cell_length_c 17.006(2)
_cell_measurement_reflns_used 9864
_cell_measurement_temperature 100(2)
_cell_measurement_theta_max 25.35
_cell_measurement_theta_min 2.46
_cell_volume 3122.0(7)
_computing_cell_refinement 'SAINT v8.34A (Bruker, 2013)'
_computing_data_collection 'APEX2 v2013.6-2 (Bruker, 2013)'
_computing_data_reduction 'SAINT v8.34A (Bruker, 2013)'
_computing_molecular_graphics 'Olex2 (Dolomanov et al., 2009)'
_computing_publication_material 'Olex2 (Dolomanov et al., 2009)'
_computing_structure_refinement 'XL (Sheldrick, 2008)'
_computing_structure_solution 'ShelXT (Sheldrick, 2008)'
_diffrn_ambient_temperature 100.0
_diffrn_detector 'Bruker APEX-II CCD'
_diffrn_detector_area_resol_mean 7.9
_diffrn_detector_type 'CCD Area Detector'
_diffrn_measured_fraction_theta_full 1.000
_diffrn_measured_fraction_theta_max 1.000
_diffrn_measurement_device 'Kappa Four-Circle Diffractometer'
_diffrn_measurement_device_type 'Bruker APEX II Ultra'
_diffrn_measurement_method '\w and \f scans'
_diffrn_radiation_monochromator 'Double Bounce Multilayer Mirrors'
_diffrn_radiation_probe x-ray
_diffrn_radiation_type MoK\a
_diffrn_radiation_wavelength 0.71073
_diffrn_reflns_av_R_equivalents 0.0378
_diffrn_reflns_av_unetI/netI 0.0335
_diffrn_reflns_Laue_measured_fraction_full 1.000
_diffrn_reflns_Laue_measured_fraction_max 1.000
_diffrn_reflns_limit_h_max 14
_diffrn_reflns_limit_h_min -14
_diffrn_reflns_limit_k_max 16
_diffrn_reflns_limit_k_min -18
_diffrn_reflns_limit_l_max 20
_diffrn_reflns_limit_l_min -18
_diffrn_reflns_number 35462
_diffrn_reflns_point_group_measured_fraction_full 0.969
_diffrn_reflns_point_group_measured_fraction_max 0.967
_diffrn_reflns_theta_full 25.000
_diffrn_reflns_theta_max 25.345
_diffrn_reflns_theta_min 1.360
_diffrn_source 'Micro Focus Rotating Anode'
_diffrn_source_type 'Bruker TXS'
_diffrn_standards_number 0
_exptl_absorpt_coefficient_mu 4.788
_exptl_absorpt_correction_T_max 0.0916
_exptl_absorpt_correction_T_min 0.0568
_exptl_absorpt_correction_type multi-scan
_exptl_absorpt_process_details
;
SADABS-2014/5 (Bruker,2014/5) was used for absorption correction.
wR2(int) was 0.1109 before and 0.0632 after correction.
The Ratio of minimum to maximum transmission is 0.6201.
The \l/2 correction factor is 0.00150.
;
_exptl_crystal_colour colourless
_exptl_crystal_colour_primary colourless
_exptl_crystal_density_diffrn 1.608
_exptl_crystal_description plate
_exptl_crystal_F_000 1508
_exptl_crystal_size_max 0.2
_exptl_crystal_size_mid 0.14
_exptl_crystal_size_min 0.04
_refine_diff_density_max 2.372
_refine_diff_density_min -0.702
_refine_diff_density_rms 0.116
_refine_ls_abs_structure_details
;
 Flack x determined using 1923 quotients [(I+)-(I-)]/[(I+)+(I-)]
 (Parsons, Flack and Wagner, Acta Cryst. B69 (2013) 249-259).
;
_refine_ls_abs_structure_Flack -0.027(5)
_refine_ls_extinction_coef .
_refine_ls_extinction_method none
_refine_ls_goodness_of_fit_ref 1.029
_refine_ls_hydrogen_treatment constr
_refine_ls_matrix_type full
_refine_ls_number_parameters 343
_refine_ls_number_reflns 5523
_refine_ls_number_restraints 1
_refine_ls_restrained_S_all 1.029
_refine_ls_R_factor_all 0.0368
_refine_ls_R_factor_gt 0.0285
_refine_ls_shift/su_max 0.001
_refine_ls_shift/su_mean 0.000
_refine_ls_structure_factor_coef Fsqd
_refine_ls_weighting_details 'w=1/[\s^2^(Fo^2^)+(0.0361P)^2^+4.6103P] where P=(Fo^2^+2Fc^2^)/3'
_refine_ls_weighting_scheme calc
_refine_ls_wR_factor_gt 0.0677
_refine_ls_wR_factor_ref 0.0725
_reflns_Friedel_coverage 0.863
_reflns_Friedel_fraction_full 0.935
_reflns_Friedel_fraction_max 0.931
_reflns_number_gt 4674
_reflns_number_total 5523
_reflns_threshold_expression 'I > 2\s(I)'
_cod_data_source_file om6b00101_si_005.cif
_cod_data_source_block cain27
_cod_depositor_comments
;
The following automatic conversions were performed:

'_diffrn_radiation_probe' value 'X-ray' changed to 'x-ray' according
to the built-in table from CIF Core dictionary named 'cif_core.dic'
version 2.4.1 from 2010-06-29.

Automatic conversion script
Id: cif_fix_values 4609 2016-04-01 06:22:49Z antanas 
;
_cod_original_cell_volume 3122.0(8)
_cod_database_code 4086450
_shelx_space_group_comment
;
The symmetry employed for this shelxl refinement is uniquely defined
by the following loop, which should always be used as a source of
symmetry information in preference to the above space-group names.
They are only intended as comments.
;
_olex2_refinement_description
;
1. Fixed Uiso
 At 1.2 times of:
  All C(H) groups, All C(H,H) groups
 At 1.5 times of:
  All C(H,H,H) groups
2.a Secondary CH2 refined with riding coordinates:
 C13(H13A,H13B)
2.b Aromatic/amide H refined with riding coordinates:
 C2(H2), C3(H3), C4(H4), C5(H5), C6(H6), C8(H8), C9(H9), C10(H10), C11(H11),
 C12(H12), C14(H14), C17(H17), C19(H19)
2.c Idealised Me refined as rotating group:
 C22(H22A,H22B,H22C), C23(H23A,H23B,H23C), C24(H24A,H24B,H24C), C26(H26A,H26B,
 H26C), C27(H27A,H27B,H27C), C28(H28A,H28B,H28C), C30(H30A,H30B,H30C), C31(H31A,
 H31B,H31C), C32(H32A,H32B,H32C)
;
_shelx_shelxl_version_number 2014/7
_olex2_submission_special_instructions 'No special instructions were received'

loop_
_space_group_symop_operation_xyz
'x, y, z'
'-x, -y, z+1/2'
'x+1/2, -y, z'
'-x+1/2, y, z+1/2'

loop_
_atom_site_label
_atom_site_type_symbol
_atom_site_fract_x
_atom_site_fract_y
_atom_site_fract_z
_atom_site_U_iso_or_equiv
_atom_site_adp_type
_atom_site_occupancy
_atom_site_site_symmetry_order
_atom_site_calc_flag
_atom_site_refinement_flags_posn
_atom_site_refinement_flags_adp
_atom_site_refinement_flags_occupancy
_atom_site_disorder_assembly
_atom_site_disorder_group
Pt1 Pt 0.49909(2) 0.38337(2) 0.69543(6) 0.01764(9) Uani 1 1 d . . . . .
Cl1 Cl 0.62755(15) 0.49570(14) 0.67691(11) 0.0257(4) Uani 1 1 d . . . . .
Cl2 Cl 0.55319(17) 0.31263(14) 0.57806(12) 0.0280(4) Uani 1 1 d . . . . .
P1 P 0.44741(16) 0.44784(13) 0.80779(12) 0.0203(4) Uani 1 1 d . . . . .
P2 P 0.37011(17) 0.28524(14) 0.72082(12) 0.0224(5) Uani 1 1 d . . . . .
C1 C 0.5354(7) 0.4262(5) 0.8907(5) 0.0219(18) Uani 1 1 d . . . . .
C2 C 0.6332(7) 0.3803(5) 0.8795(5) 0.0215(18) Uani 1 1 d . . . . .
H2 H 0.6510 0.3577 0.8289 0.026 Uiso 1 1 calc R . . . .
C3 C 0.7054(7) 0.3675(6) 0.9423(5) 0.029(2) Uani 1 1 d . . . . .
H3 H 0.7713 0.3352 0.9347 0.034 Uiso 1 1 calc R . . . .
C4 C 0.6803(7) 0.4020(6) 1.0156(5) 0.0264(19) Uani 1 1 d . . . . .
H4 H 0.7302 0.3952 1.0579 0.032 Uiso 1 1 calc R . . . .
C5 C 0.5822(6) 0.4466(6) 1.0271(5) 0.0261(19) Uani 1 1 d . . . . .
H5 H 0.5644 0.4686 1.0779 0.031 Uiso 1 1 calc R . . . .
C6 C 0.5099(6) 0.4595(6) 0.9656(5) 0.0215(17) Uani 1 1 d . . . . .
H6 H 0.4435 0.4906 0.9740 0.026 Uiso 1 1 calc R . . . .
C7 C 0.4327(6) 0.5680(5) 0.8038(5) 0.0238(18) Uani 1 1 d . . . . .
C8 C 0.4871(6) 0.6282(6) 0.8531(6) 0.025(2) Uani 1 1 d . . . . .
H8 H 0.5383 0.6066 0.8905 0.030 Uiso 1 1 calc R . . . .
C9 C 0.4670(8) 0.7181(6) 0.8478(6) 0.037(2) Uani 1 1 d . . . . .
H9 H 0.5039 0.7583 0.8819 0.044 Uiso 1 1 calc R . . . .
C10 C 0.3933(8) 0.7507(6) 0.7932(6) 0.039(2) Uani 1 1 d . . . . .
H10 H 0.3794 0.8131 0.7903 0.047 Uiso 1 1 calc R . . . .
C11 C 0.3406(7) 0.6936(6) 0.7436(5) 0.033(2) Uani 1 1 d . . . . .
H11 H 0.2903 0.7162 0.7060 0.039 Uiso 1 1 calc R . . . .
C12 C 0.3602(7) 0.6026(6) 0.7481(5) 0.028(2) Uani 1 1 d . . . . .
H12 H 0.3240 0.5633 0.7128 0.033 Uiso 1 1 calc R . . . .
C13 C 0.3114(7) 0.4034(6) 0.8340(5) 0.0241(18) Uani 1 1 d . . . . .
H13A H 0.3058 0.3975 0.8919 0.029 Uiso 1 1 calc R . . . .
H13B H 0.2543 0.4456 0.8163 0.029 Uiso 1 1 calc R . . . .
C14 C 0.2928(6) 0.3139(6) 0.7963(5) 0.0264(19) Uani 1 1 d . . . . .
H14 H 0.2379 0.2747 0.8155 0.032 Uiso 1 1 calc R . . . .
C15 C 0.3383(6) 0.1806(5) 0.6715(4) 0.0219(18) Uani 1 1 d . . . . .
C16 C 0.2613(7) 0.1802(6) 0.6086(5) 0.0242(18) Uani 1 1 d . . . . .
C17 C 0.2433(7) 0.0984(6) 0.5714(5) 0.0268(19) Uani 1 1 d . . . . .
H17 H 0.1931 0.0981 0.5289 0.032 Uiso 1 1 calc R . . . .
C18 C 0.2910(6) 0.0188(6) 0.5905(5) 0.0243(19) Uani 1 1 d . . . . .
C19 C 0.3677(7) 0.0225(6) 0.6513(5) 0.0266(19) Uani 1 1 d . . . . .
H19 H 0.4045 -0.0310 0.6652 0.032 Uiso 1 1 calc R . . . .
C20 C 0.3934(6) 0.1002(5) 0.6927(6) 0.0239(16) Uani 1 1 d . . . . .
C21 C 0.1879(6) 0.2596(5) 0.5827(5) 0.0247(18) Uani 1 1 d . . . . .
C22 C 0.2557(7) 0.3445(5) 0.5662(5) 0.0277(19) Uani 1 1 d . . . . .
H22A H 0.3138 0.3305 0.5285 0.042 Uiso 1 1 calc GR . . . .
H22B H 0.2882 0.3660 0.6153 0.042 Uiso 1 1 calc GR . . . .
H22C H 0.2083 0.3909 0.5442 0.042 Uiso 1 1 calc GR . . . .
C23 C 0.0992(7) 0.2750(6) 0.6455(5) 0.031(2) Uani 1 1 d . . . . .
H23A H 0.1333 0.2956 0.6943 0.046 Uiso 1 1 calc GR . . . .
H23B H 0.0603 0.2189 0.6553 0.046 Uiso 1 1 calc GR . . . .
H23C H 0.0475 0.3201 0.6267 0.046 Uiso 1 1 calc GR . . . .
C24 C 0.1279(8) 0.2397(6) 0.5049(5) 0.033(2) Uani 1 1 d . . . . .
H24A H 0.0786 0.1889 0.5124 0.049 Uiso 1 1 calc GR . . . .
H24B H 0.1814 0.2252 0.4640 0.049 Uiso 1 1 calc GR . . . .
H24C H 0.0857 0.2922 0.4890 0.049 Uiso 1 1 calc GR . . . .
C25 C 0.2678(7) -0.0668(6) 0.5448(5) 0.031(2) Uani 1 1 d . . . . .
C26 C 0.1448(7) -0.0763(6) 0.5279(6) 0.033(2) Uani 1 1 d . . . . .
H26A H 0.1200 -0.0255 0.4964 0.050 Uiso 1 1 calc GR . . . .
H26B H 0.1045 -0.0777 0.5777 0.050 Uiso 1 1 calc GR . . . .
H26C H 0.1316 -0.1319 0.4989 0.050 Uiso 1 1 calc GR . . . .
C27 C 0.3035(9) -0.1497(6) 0.5902(7) 0.047(3) Uani 1 1 d . . . . .
H27A H 0.2713 -0.1486 0.6429 0.070 Uiso 1 1 calc GR . . . .
H27B H 0.3832 -0.1504 0.5945 0.070 Uiso 1 1 calc GR . . . .
H27C H 0.2789 -0.2033 0.5623 0.070 Uiso 1 1 calc GR . . . .
C28 C 0.3287(8) -0.0622(7) 0.4671(6) 0.048(3) Uani 1 1 d . . . . .
H28A H 0.4074 -0.0603 0.4771 0.072 Uiso 1 1 calc GR . . . .
H28B H 0.3067 -0.0082 0.4386 0.072 Uiso 1 1 calc GR . . . .
H28C H 0.3112 -0.1150 0.4354 0.072 Uiso 1 1 calc GR . . . .
C29 C 0.4753(8) 0.0892(6) 0.7621(6) 0.030(2) Uani 1 1 d . . . . .
C30 C 0.4082(8) 0.0856(7) 0.8376(5) 0.038(2) Uani 1 1 d . . . . .
H30A H 0.3704 0.1426 0.8451 0.056 Uiso 1 1 calc GR . . . .
H30B H 0.4567 0.0745 0.8824 0.056 Uiso 1 1 calc GR . . . .
H30C H 0.3545 0.0373 0.8338 0.056 Uiso 1 1 calc GR . . . .
C31 C 0.5611(8) 0.1644(6) 0.7661(5) 0.034(2) Uani 1 1 d . . . . .
H31A H 0.6231 0.1447 0.7982 0.051 Uiso 1 1 calc GR . . . .
H31B H 0.5284 0.2177 0.7899 0.051 Uiso 1 1 calc GR . . . .
H31C H 0.5865 0.1787 0.7129 0.051 Uiso 1 1 calc GR . . . .
C32 C 0.5413(8) 0.0018(6) 0.7560(5) 0.032(2) Uani 1 1 d . . . . .
H32A H 0.5959 -0.0001 0.7981 0.048 Uiso 1 1 calc GR . . . .
H32B H 0.5781 -0.0008 0.7049 0.048 Uiso 1 1 calc GR . . . .
H32C H 0.4920 -0.0494 0.7611 0.048 Uiso 1 1 calc GR . . . .

loop_
_atom_site_aniso_label
_atom_site_aniso_U_11
_atom_site_aniso_U_22
_atom_site_aniso_U_33
_atom_site_aniso_U_23
_atom_site_aniso_U_13
_atom_site_aniso_U_12
Pt1 0.01708(14) 0.01972(14) 0.01613(15) 0.0003(2) 0.00102(11) -0.00069(11)
Cl1 0.0207(9) 0.0277(10) 0.0287(12) 0.0026(8) 0.0013(8) -0.0043(8)
Cl2 0.0277(11) 0.0334(11) 0.0229(10) -0.0040(9) 0.0048(9) -0.0019(9)
P1 0.0175(10) 0.0231(11) 0.0201(10) 0.0000(9) 0.0012(9) -0.0027(9)
P2 0.0230(11) 0.0231(10) 0.0211(11) -0.0005(8) 0.0011(8) -0.0030(9)
C1 0.025(4) 0.017(4) 0.024(5) 0.002(3) 0.000(3) -0.003(3)
C2 0.017(4) 0.032(5) 0.015(4) -0.001(3) 0.000(3) -0.002(3)
C3 0.022(4) 0.038(5) 0.027(5) 0.002(4) 0.007(4) 0.004(4)
C4 0.026(5) 0.034(5) 0.019(4) 0.000(4) -0.006(4) -0.003(4)
C5 0.021(4) 0.032(5) 0.025(5) -0.005(4) 0.001(3) -0.005(4)
C6 0.024(4) 0.019(4) 0.021(4) 0.001(3) 0.002(3) 0.000(3)
C7 0.021(4) 0.028(5) 0.023(4) -0.004(4) 0.008(4) -0.002(3)
C8 0.023(5) 0.027(5) 0.026(5) -0.003(4) 0.001(3) -0.001(3)
C9 0.043(5) 0.027(5) 0.040(6) -0.001(4) 0.013(5) -0.006(4)
C10 0.045(6) 0.025(5) 0.047(6) 0.006(5) 0.013(5) 0.003(4)
C11 0.030(5) 0.030(5) 0.038(6) 0.011(4) 0.006(4) 0.010(4)
C12 0.023(5) 0.035(5) 0.025(5) 0.002(4) 0.005(4) -0.002(4)
C13 0.021(4) 0.029(5) 0.022(4) -0.002(4) -0.001(4) 0.006(4)
C14 0.022(5) 0.034(5) 0.023(5) 0.005(4) -0.002(3) -0.008(4)
C15 0.020(4) 0.026(4) 0.020(4) -0.002(3) 0.003(3) -0.001(3)
C16 0.025(4) 0.026(5) 0.022(4) 0.006(4) 0.000(3) 0.000(3)
C17 0.023(5) 0.034(5) 0.023(5) 0.005(4) -0.001(4) 0.000(4)
C18 0.019(4) 0.031(5) 0.023(5) 0.000(4) 0.005(4) -0.004(3)
C19 0.028(5) 0.026(5) 0.026(5) 0.001(3) 0.005(4) 0.005(4)
C20 0.025(4) 0.025(4) 0.022(4) 0.004(4) 0.003(4) -0.003(3)
C21 0.024(4) 0.025(5) 0.026(4) -0.002(4) -0.004(4) 0.001(3)
C22 0.028(5) 0.028(5) 0.027(5) 0.002(4) -0.001(4) 0.001(4)
C23 0.027(5) 0.031(5) 0.033(5) 0.003(4) 0.003(4) -0.001(4)
C24 0.037(5) 0.038(5) 0.023(5) -0.002(4) -0.005(4) 0.007(4)
C25 0.032(5) 0.031(5) 0.029(5) -0.007(4) 0.000(4) -0.004(4)
C26 0.036(5) 0.028(5) 0.036(5) -0.003(4) -0.008(4) -0.003(4)
C27 0.052(7) 0.028(5) 0.060(7) -0.018(5) -0.013(6) 0.007(5)
C28 0.048(6) 0.056(7) 0.041(6) -0.025(6) 0.016(5) -0.013(5)
C29 0.043(6) 0.020(4) 0.027(5) 0.005(4) -0.004(4) -0.002(4)
C30 0.031(5) 0.055(6) 0.026(5) 0.005(5) -0.004(4) 0.003(5)
C31 0.036(6) 0.033(5) 0.034(5) 0.000(4) -0.010(4) -0.013(4)
C32 0.027(5) 0.037(5) 0.033(5) -0.001(4) -0.010(4) 0.000(4)

loop_
_atom_type_symbol
_atom_type_description
_atom_type_scat_dispersion_real
_atom_type_scat_dispersion_imag
_atom_type_scat_source
C C 0.0033 0.0016 'International Tables Vol C Tables 4.2.6.8 and 6.1.1.4'
H H 0.0000 0.0000 'International Tables Vol C Tables 4.2.6.8 and 6.1.1.4'
Cl Cl 0.1484 0.1585 'International Tables Vol C Tables 4.2.6.8 and 6.1.1.4'
P P 0.1023 0.0942 'International Tables Vol C Tables 4.2.6.8 and 6.1.1.4'
Pt Pt -1.7033 8.3905 'International Tables Vol C Tables 4.2.6.8 and 6.1.1.4'

loop_
_geom_angle_atom_site_label_1
_geom_angle_atom_site_label_2
_geom_angle_atom_site_label_3
_geom_angle
_geom_angle_site_symmetry_1
_geom_angle_site_symmetry_3
Cl1 Pt1 Cl2 91.15(7) . .
P1 Pt1 Cl1 89.73(7) . .
P1 Pt1 Cl2 178.89(8) . .
P2 Pt1 Cl1 174.72(8) . .
P2 Pt1 Cl2 93.91(8) . .
P2 Pt1 P1 85.24(8) . .
C1 P1 Pt1 114.9(3) . .
C1 P1 C7 105.5(4) . .
C1 P1 C13 106.6(4) . .
C7 P1 Pt1 115.2(3) . .
C7 P1 C13 106.1(4) . .
C13 P1 Pt1 107.8(3) . .
C14 P2 Pt1 113.0(3) . .
C14 P2 C15 117.3(4) . .
C15 P2 Pt1 129.7(3) . .
C2 C1 P1 119.7(6) . .
C2 C1 C6 119.3(8) . .
C6 C1 P1 120.8(6) . .
C1 C2 H2 119.8 . .
C1 C2 C3 120.4(8) . .
C3 C2 H2 119.8 . .
C2 C3 H3 120.1 . .
C4 C3 C2 119.7(8) . .
C4 C3 H3 120.1 . .
C3 C4 H4 120.0 . .
C3 C4 C5 119.9(8) . .
C5 C4 H4 120.0 . .
C4 C5 H5 119.5 . .
C6 C5 C4 120.9(8) . .
C6 C5 H5 119.5 . .
C1 C6 H6 120.2 . .
C5 C6 C1 119.7(8) . .
C5 C6 H6 120.2 . .
C8 C7 P1 124.8(7) . .
C8 C7 C12 118.0(8) . .
C12 C7 P1 117.2(6) . .
C7 C8 H8 119.8 . .
C9 C8 C7 120.5(9) . .
C9 C8 H8 119.8 . .
C8 C9 H9 119.8 . .
C8 C9 C10 120.5(10) . .
C10 C9 H9 119.8 . .
C9 C10 H10 119.9 . .
C11 C10 C9 120.1(9) . .
C11 C10 H10 119.9 . .
C10 C11 H11 120.0 . .
C10 C11 C12 120.1(9) . .
C12 C11 H11 120.0 . .
C7 C12 H12 119.6 . .
C11 C12 C7 120.7(8) . .
C11 C12 H12 119.6 . .
P1 C13 H13A 109.5 . .
P1 C13 H13B 109.5 . .
H13A C13 H13B 108.1 . .
C14 C13 P1 110.8(5) . .
C14 C13 H13A 109.5 . .
C14 C13 H13B 109.5 . .
P2 C14 H14 120.8 . .
C13 C14 P2 118.4(6) . .
C13 C14 H14 120.8 . .
C16 C15 P2 119.4(6) . .
C16 C15 C20 119.9(7) . .
C20 C15 P2 120.6(6) . .
C15 C16 C21 126.2(7) . .
C17 C16 C15 116.6(8) . .
C17 C16 C21 116.9(7) . .
C16 C17 H17 116.9 . .
C18 C17 C16 126.2(9) . .
C18 C17 H17 116.9 . .
C17 C18 C19 115.3(8) . .
C17 C18 C25 122.1(8) . .
C19 C18 C25 122.4(7) . .
C18 C19 H19 118.0 . .
C20 C19 C18 123.9(8) . .
C20 C19 H19 118.0 . .
C15 C20 C29 125.8(7) . .
C19 C20 C15 118.0(8) . .
C19 C20 C29 116.1(7) . .
C22 C21 C16 111.7(7) . .
C22 C21 C23 112.6(7) . .
C23 C21 C16 109.0(7) . .
C24 C21 C16 111.7(7) . .
C24 C21 C22 105.1(7) . .
C24 C21 C23 106.7(7) . .
C21 C22 H22A 109.5 . .
C21 C22 H22B 109.5 . .
C21 C22 H22C 109.5 . .
H22A C22 H22B 109.5 . .
H22A C22 H22C 109.5 . .
H22B C22 H22C 109.5 . .
C21 C23 H23A 109.5 . .
C21 C23 H23B 109.5 . .
C21 C23 H23C 109.5 . .
H23A C23 H23B 109.5 . .
H23A C23 H23C 109.5 . .
H23B C23 H23C 109.5 . .
C21 C24 H24A 109.5 . .
C21 C24 H24B 109.5 . .
C21 C24 H24C 109.5 . .
H24A C24 H24B 109.5 . .
H24A C24 H24C 109.5 . .
H24B C24 H24C 109.5 . .
C18 C25 C26 110.8(7) . .
C27 C25 C18 111.9(7) . .
C27 C25 C26 107.5(8) . .
C27 C25 C28 109.7(8) . .
C28 C25 C18 108.2(7) . .
C28 C25 C26 108.8(8) . .
C25 C26 H26A 109.5 . .
C25 C26 H26B 109.5 . .
C25 C26 H26C 109.5 . .
H26A C26 H26B 109.5 . .
H26A C26 H26C 109.5 . .
H26B C26 H26C 109.5 . .
C25 C27 H27A 109.5 . .
C25 C27 H27B 109.5 . .
C25 C27 H27C 109.5 . .
H27A C27 H27B 109.5 . .
H27A C27 H27C 109.5 . .
H27B C27 H27C 109.5 . .
C25 C28 H28A 109.5 . .
C25 C28 H28B 109.5 . .
C25 C28 H28C 109.5 . .
H28A C28 H28B 109.5 . .
H28A C28 H28C 109.5 . .
H28B C28 H28C 109.5 . .
C30 C29 C20 107.1(7) . .
C30 C29 C31 110.8(8) . .
C30 C29 C32 108.0(8) . .
C31 C29 C20 113.4(7) . .
C31 C29 C32 105.4(8) . .
C32 C29 C20 112.1(8) . .
C29 C30 H30A 109.5 . .
C29 C30 H30B 109.5 . .
C29 C30 H30C 109.5 . .
H30A C30 H30B 109.5 . .
H30A C30 H30C 109.5 . .
H30B C30 H30C 109.5 . .
C29 C31 H31A 109.5 . .
C29 C31 H31B 109.5 . .
C29 C31 H31C 109.5 . .
H31A C31 H31B 109.5 . .
H31A C31 H31C 109.5 . .
H31B C31 H31C 109.5 . .
C29 C32 H32A 109.5 . .
C29 C32 H32B 109.5 . .
C29 C32 H32C 109.5 . .
H32A C32 H32B 109.5 . .
H32A C32 H32C 109.5 . .
H32B C32 H32C 109.5 . .

loop_
_geom_bond_atom_site_label_1
_geom_bond_atom_site_label_2
_geom_bond_distance
_geom_bond_site_symmetry_2
Pt1 Cl1 2.3257(19) .
Pt1 Cl2 2.355(2) .
Pt1 P1 2.233(2) .
Pt1 P2 2.201(2) .
P1 C1 1.804(9) .
P1 C7 1.810(8) .
P1 C13 1.850(9) .
P2 C14 1.653(9) .
P2 C15 1.820(8) .
C1 C2 1.395(12) .
C1 C6 1.403(12) .
C2 H2 0.9500 .
C2 C3 1.401(12) .
C3 H3 0.9500 .
C3 C4 1.383(12) .
C4 H4 0.9500 .
C4 C5 1.390(12) .
C5 H5 0.9500 .
C5 C6 1.385(12) .
C6 H6 0.9500 .
C7 C8 1.399(12) .
C7 C12 1.400(12) .
C8 H8 0.9500 .
C8 C9 1.373(13) .
C9 H9 0.9500 .
C9 C10 1.385(14) .
C10 H10 0.9500 .
C10 C11 1.364(13) .
C11 H11 0.9500 .
C11 C12 1.385(12) .
C12 H12 0.9500 .
C13 H13A 0.9900 .
C13 H13B 0.9900 .
C13 C14 1.503(12) .
C14 H14 0.9500 .
C15 C16 1.427(11) .
C15 C20 1.428(10) .
C16 C17 1.395(12) .
C16 C21 1.556(11) .
C17 H17 0.9500 .
C17 C18 1.368(12) .
C18 C19 1.398(11) .
C18 C25 1.525(12) .
C19 H19 0.9500 .
C19 C20 1.396(12) .
C20 C29 1.558(13) .
C21 C22 1.545(11) .
C21 C23 1.541(11) .
C21 C24 1.543(11) .
C22 H22A 0.9800 .
C22 H22B 0.9800 .
C22 H22C 0.9800 .
C23 H23A 0.9800 .
C23 H23B 0.9800 .
C23 H23C 0.9800 .
C24 H24A 0.9800 .
C24 H24B 0.9800 .
C24 H24C 0.9800 .
C25 C26 1.542(12) .
C25 C27 1.525(14) .
C25 C28 1.520(12) .
C26 H26A 0.9800 .
C26 H26B 0.9800 .
C26 H26C 0.9800 .
C27 H27A 0.9800 .
C27 H27B 0.9800 .
C27 H27C 0.9800 .
C28 H28A 0.9800 .
C28 H28B 0.9800 .
C28 H28C 0.9800 .
C29 C30 1.526(13) .
C29 C31 1.543(13) .
C29 C32 1.543(13) .
C30 H30A 0.9800 .
C30 H30B 0.9800 .
C30 H30C 0.9800 .
C31 H31A 0.9800 .
C31 H31B 0.9800 .
C31 H31C 0.9800 .
C32 H32A 0.9800 .
C32 H32B 0.9800 .
C32 H32C 0.9800 .
